data_1556308
loop_
_publ_author_name
'Smit, Theo M.'
'Tomov, Atanas K.'
'Britovsek, George J. P.'
'Gibson, Vernon C.'
'White, Andrew J. P.'
'Williams, David J.'

_publ_section_title
;
 The effect of imine-carbon substituents in bis(imino)pyridine-based
 ethylene polymerisation catalysts across the transition series
;
_journal_issue 3
_journal_name_full 'Catalysis Science &amp; Technology'
_journal_page_first 643
_journal_paper_doi 10.1039/c2cy00448h
_journal_volume 2
_journal_year 2012
_chemical_formula_moiety 'C43 H47 Cl2 Co N3 S2, 1.5(C H2 Cl2)'
_chemical_formula_sum 'C44.5 H50 Cl5 Co N3 S2'
_chemical_formula_weight 927.18
_space_group_IT_number 15
_space_group_name_Hall '-C 2yc'
_space_group_name_H-M_alt 'C 1 2/c 1'
_symmetry_cell_setting monoclinic
_symmetry_space_group_name_H-M 'C 1 2/c 1'
_atom_sites_solution_hydrogens geom
_atom_sites_solution_primary direct
_atom_sites_solution_secondary difmap
_audit_creation_method SHELXL-97
_cell_angle_alpha 90.00
_cell_angle_beta 93.888(12)
_cell_angle_gamma 90.00
_cell_formula_units_Z 8
_cell_length_a 34.234(6)
_cell_length_b 10.0665(10)
_cell_length_c 27.315(4)
_cell_measurement_reflns_used 31
_cell_measurement_temperature 293
_cell_measurement_theta_max 12.49
_cell_measurement_theta_min 5.13
_cell_volume 9392(2)
_computing_cell_refinement 'Siemens XSCANS'
_computing_data_collection 'Siemens XSCANS'
_computing_data_reduction 'Siemens SHELXTL'
_computing_molecular_graphics 'Siemens SHELXTL'
_computing_publication_material 'Siemens SHELXTL'
_computing_structure_refinement 'SHELXL-97 (Sheldrick, 1997)'
_computing_structure_solution 'SHELXS-97 (Sheldrick, 1990)'
_diffrn_ambient_temperature 293
_diffrn_measured_fraction_theta_full 0.381
_diffrn_measured_fraction_theta_max 0.381
_diffrn_measurement_device_type 'Siemens P4'
_diffrn_measurement_method '\w scans'
_diffrn_radiation_monochromator graphite
_diffrn_radiation_source 'fine-focus sealed tube'
_diffrn_radiation_type MoK\a
_diffrn_radiation_wavelength 0.71073
_diffrn_reflns_av_R_equivalents 0.0315
_diffrn_reflns_av_sigmaI/netI 0.0581
_diffrn_reflns_limit_h_max 10
_diffrn_reflns_limit_h_min 0
_diffrn_reflns_limit_k_max 10
_diffrn_reflns_limit_k_min 0
_diffrn_reflns_limit_l_max 29
_diffrn_reflns_limit_l_min -29
_diffrn_reflns_number 2459
_diffrn_reflns_theta_full 22.50
_diffrn_reflns_theta_max 22.50
_diffrn_reflns_theta_min 1.85
_diffrn_standards_decay_% 90.67
_diffrn_standards_interval_count 97
_diffrn_standards_number 3
_exptl_absorpt_coefficient_mu 0.772
_exptl_absorpt_correction_type none
_exptl_crystal_colour Red
_exptl_crystal_density_diffrn 1.311
_exptl_crystal_density_method 'not measured'
_exptl_crystal_description 'platy prisms'
_exptl_crystal_F_000 3856
_refine_diff_density_max 0.292
_refine_diff_density_min -0.194
_refine_diff_density_rms 0.042
_refine_ls_extinction_method none
_refine_ls_goodness_of_fit_ref 1.005
_refine_ls_hydrogen_treatment constr
_refine_ls_matrix_type full
_refine_ls_number_parameters 454
_refine_ls_number_reflns 2339
_refine_ls_number_restraints 452
_refine_ls_restrained_S_all 0.921
_refine_ls_R_factor_all 0.0878
_refine_ls_R_factor_gt 0.0494
_refine_ls_shift/su_max 0.001
_refine_ls_shift/su_mean 0.000
_refine_ls_structure_factor_coef Fsqd
_refine_ls_weighting_details 'calc w=1/[\s^2^(Fo^2^)+(0.0765P)^2^+0.0000P] where P=(Fo^2^+2Fc^2^)/3'
_refine_ls_weighting_scheme calc
_refine_ls_wR_factor_gt 0.1171
_refine_ls_wR_factor_ref 0.1321
_reflns_number_gt 1576
_reflns_number_total 2339
_reflns_threshold_expression >2sigma(I)
_cod_data_source_file c2cy00448h.txt
_cod_data_source_block '[Co(6)Cl2]'
_cod_depositor_comments
;
The following automatic conversions were performed:

data item '_symmetry_cell_setting' value 'Monoclinic' was changed to
'monoclinic' in accordance with the
/home/saulius/struct/COD-crude-data/automatic-downloads/DataCite-retrospective/RSC/depositions/lib/dictionaries/cif_core.dic
dictionary named 'cif_core.dic' version 2.4.2 last updated on
2011-04-26.

Automatic conversion script
Id: cif_fix_values 6909 2019-04-08 15:41:33Z antanas 
;
_cod_original_sg_symbol_H-M C2/c
_cod_original_formula_sum 'C44.50 H50 Cl5 Co N3 S2'
_cod_database_code 1556308

loop_
_symmetry_equiv_pos_as_xyz
'x, y, z'
'-x, y, -z+1/2'
'x+1/2, y+1/2, z'
'-x+1/2, y+1/2, -z+1/2'
'-x, -y, -z'
'x, -y, z-1/2'
'-x+1/2, -y+1/2, -z'
'x+1/2, -y+1/2, z-1/2'

loop_
_atom_site_label
_atom_site_type_symbol
_atom_site_fract_x
_atom_site_fract_y
_atom_site_fract_z
_atom_site_U_iso_or_equiv
_atom_site_adp_type
_atom_site_occupancy
_atom_site_symmetry_multiplicity
_atom_site_calc_flag
_atom_site_refinement_flags
_atom_site_disorder_assembly
_atom_site_disorder_group
Co Co 0.62388(12) 0.36547(10) 0.54941(4) 0.041(2) Uani 1 1 d U . .
Cl1 Cl 0.5577(3) 0.3607(3) 0.53588(10) 0.055(5) Uani 1 1 d U . .
Cl2 Cl 0.64588(16) 0.5625(2) 0.57736(7) 0.059(3) Uani 1 1 d U . .
N1 N 0.6295(3) 0.1716(3) 0.52822(13) 0.035(6) Uani 1 1 d GU . .
C2 C 0.6399(3) 0.1418(3) 0.48113(13) 0.037(10) Uani 1 1 d GU . .
C3 C 0.6467(3) 0.0108(4) 0.46809(15) 0.045(11) Uani 1 1 d GU . .
H3A H 0.6536 -0.0092 0.4366 0.054 Uiso 1 1 calc R . .
C4 C 0.6432(3) -0.0904(3) 0.50213(17) 0.063(11) Uani 1 1 d GU . .
H4A H 0.6477 -0.1780 0.4934 0.076 Uiso 1 1 calc R . .
C5 C 0.6328(3) -0.0606(3) 0.54922(15) 0.050(11) Uani 1 1 d GU . .
H5A H 0.6304 -0.1283 0.5720 0.060 Uiso 1 1 calc R . .
C6 C 0.6260(3) 0.0704(4) 0.56226(13) 0.036(11) Uani 1 1 d GU . .
C7 C 0.6442(5) 0.2616(7) 0.4532(2) 0.036(6) Uani 1 1 d U . .
N7 N 0.6453(4) 0.3729(6) 0.47621(19) 0.033(6) Uani 1 1 d U . .
S8 S 0.65615(16) 0.2587(2) 0.39060(7) 0.058(3) Uani 1 1 d U . .
C9 C 0.6219(5) 0.1217(7) 0.6119(2) 0.036(6) Uani 1 1 d U . .
N9 N 0.6330(4) 0.2400(6) 0.6209(2) 0.052(9) Uani 1 1 d U . .
S10 S 0.60287(17) 0.0113(2) 0.65467(7) 0.063(3) Uani 1 1 d U . .
C11 C 0.6563(4) 0.4936(5) 0.4523(2) 0.032(12) Uani 1 1 d GU . .
C12 C 0.6282(3) 0.5675(7) 0.4251(3) 0.055(8) Uani 1 1 d GU . .
C13 C 0.6392(4) 0.6794(6) 0.3996(2) 0.043(12) Uani 1 1 d GU . .
H13A H 0.6204 0.7288 0.3814 0.051 Uiso 1 1 calc R . .
C14 C 0.6784(4) 0.7172(4) 0.40119(18) 0.048(12) Uani 1 1 d GU . .
H14A H 0.6857 0.7921 0.3841 0.057 Uiso 1 1 calc R . .
C15 C 0.7064(3) 0.6433(6) 0.4283(2) 0.054(7) Uani 1 1 d GU . .
H15A H 0.7326 0.6686 0.4294 0.064 Uiso 1 1 calc R . .
C16 C 0.6954(4) 0.5314(5) 0.45387(18) 0.036(7) Uani 1 1 d GU . .
C17 C 0.5856(9) 0.5355(12) 0.4232(4) 0.063(14) Uani 1 1 d U . .
H17A H 0.5831 0.4540 0.4423 0.075 Uiso 1 1 calc R . .
C18 C 0.5605(7) 0.6400(13) 0.4464(4) 0.078(16) Uani 1 1 d U . .
H18A H 0.5708 0.6577 0.4793 0.116 Uiso 1 1 calc R . .
H18B H 0.5341 0.6078 0.4471 0.116 Uiso 1 1 calc R . .
H18C H 0.5606 0.7203 0.4274 0.116 Uiso 1 1 calc R . .
C19 C 0.5692(6) 0.5029(14) 0.3697(4) 0.106(8) Uani 1 1 d U . .
H19A H 0.5417 0.4827 0.3697 0.160 Uiso 1 1 calc R . .
H19B H 0.5828 0.4277 0.3576 0.160 Uiso 1 1 calc R . .
H19C H 0.5728 0.5781 0.3489 0.160 Uiso 1 1 calc R . .
C20 C 0.7269(7) 0.4560(11) 0.4849(4) 0.068(13) Uani 1 1 d U . .
H20A H 0.7138 0.3827 0.5007 0.081 Uiso 1 1 calc R . .
C21 C 0.7564(7) 0.3962(11) 0.4548(5) 0.078(15) Uani 1 1 d U . .
H21A H 0.7755 0.3497 0.4756 0.117 Uiso 1 1 calc R . .
H21B H 0.7690 0.4648 0.4373 0.117 Uiso 1 1 calc R . .
H21C H 0.7437 0.3351 0.4318 0.117 Uiso 1 1 calc R . .
C22 C 0.7457(6) 0.5419(12) 0.5256(4) 0.088(7) Uani 1 1 d U . .
H22A H 0.7656 0.4918 0.5440 0.132 Uiso 1 1 calc R . .
H22B H 0.7261 0.5697 0.5470 0.132 Uiso 1 1 calc R . .
H22C H 0.7573 0.6187 0.5116 0.132 Uiso 1 1 calc R . .
C23 C 0.6365(4) 0.2866(6) 0.67051(17) 0.056(17) Uani 1 1 d GU . .
C24 C 0.6740(4) 0.2878(6) 0.6936(3) 0.068(16) Uani 1 1 d GU . .
C25 C 0.6801(4) 0.3387(7) 0.7408(3) 0.067(13) Uani 1 1 d GU . .
H25A H 0.7051 0.3395 0.7563 0.080 Uiso 1 1 calc R . .
C26 C 0.6487(4) 0.3885(6) 0.76492(17) 0.081(13) Uani 1 1 d GU . .
H26A H 0.6528 0.4225 0.7965 0.097 Uiso 1 1 calc R . .
C27 C 0.6113(4) 0.3873(6) 0.7418(2) 0.062(7) Uani 1 1 d GU . .
H27A H 0.5903 0.4206 0.7580 0.074 Uiso 1 1 calc R . .
C28 C 0.6052(4) 0.3364(7) 0.6946(2) 0.066(16) Uani 1 1 d GU . .
C29 C 0.7096(9) 0.2395(13) 0.6683(4) 0.080(16) Uani 1 1 d U . .
H29A H 0.6999 0.2109 0.6355 0.096 Uiso 1 1 calc R . .
C30 C 0.7392(9) 0.3459(19) 0.6608(7) 0.166(10) Uani 1 1 d U . .
H30A H 0.7610 0.3084 0.6453 0.249 Uiso 1 1 calc R . .
H30B H 0.7481 0.3830 0.6919 0.249 Uiso 1 1 calc R . .
H30C H 0.7274 0.4144 0.6402 0.249 Uiso 1 1 calc R . .
C31 C 0.7289(8) 0.1158(15) 0.6933(6) 0.154(15) Uani 1 1 d U . .
H31A H 0.7515 0.0910 0.6766 0.231 Uiso 1 1 calc R . .
H31B H 0.7105 0.0437 0.6919 0.231 Uiso 1 1 calc R . .
H31C H 0.7365 0.1359 0.7270 0.231 Uiso 1 1 calc R . .
C32 C 0.5654(8) 0.3462(9) 0.6702(4) 0.093(15) Uani 1 1 d U . .
H32A H 0.5663 0.3016 0.6384 0.112 Uiso 1 1 calc R . .
C33 C 0.5330(7) 0.2740(14) 0.6985(4) 0.096(8) Uani 1 1 d U . .
H33A H 0.5081 0.2834 0.6804 0.144 Uiso 1 1 calc R . .
H33B H 0.5318 0.3130 0.7304 0.144 Uiso 1 1 calc R . .
H33C H 0.5394 0.1814 0.7018 0.144 Uiso 1 1 calc R . .
C34 C 0.5519(6) 0.4876(12) 0.6596(5) 0.108(8) Uani 1 1 d U . .
H34A H 0.5258 0.4863 0.6443 0.162 Uiso 1 1 calc R . .
H34B H 0.5692 0.5294 0.6381 0.162 Uiso 1 1 calc R . .
H34C H 0.5521 0.5365 0.6898 0.162 Uiso 1 1 calc R . .
C35 C 0.5877(4) 0.1109(6) 0.3720(2) 0.067(13) Uani 1 1 d GU . .
H35A H 0.5760 0.1653 0.3943 0.081 Uiso 1 1 calc R . .
C36 C 0.5660(3) 0.0121(8) 0.3472(3) 0.083(15) Uani 1 1 d GU . .
H36A H 0.5397 0.0005 0.3528 0.100 Uiso 1 1 calc R . .
C37 C 0.5835(4) -0.0693(6) 0.3139(2) 0.086(14) Uani 1 1 d GU . .
H37A H 0.5690 -0.1353 0.2973 0.104 Uiso 1 1 calc R . .
C38 C 0.6228(4) -0.0519(5) 0.30546(18) 0.063(13) Uani 1 1 d GU . .
H38A H 0.6345 -0.1064 0.2832 0.076 Uiso 1 1 calc R . .
C39 C 0.6445(4) 0.0468(6) 0.3303(2) 0.056(13) Uani 1 1 d GU . .
H39A H 0.6708 0.0584 0.3246 0.067 Uiso 1 1 calc R . .
C40 C 0.6270(4) 0.1282(5) 0.36356(18) 0.041(7) Uani 1 1 d GU . .
C41 C 0.5355(3) 0.0264(5) 0.5930(3) 0.072(12) Uani 1 1 d GU . .
H41A H 0.5369 0.1178 0.5976 0.086 Uiso 1 1 calc R . .
C42 C 0.5053(3) -0.0278(8) 0.5628(3) 0.088(7) Uani 1 1 d GU . .
H42A H 0.4865 0.0273 0.5472 0.106 Uiso 1 1 calc R . .
C43 C 0.5031(3) -0.1645(9) 0.5559(3) 0.078(12) Uani 1 1 d GU . .
H43A H 0.4829 -0.2008 0.5357 0.093 Uiso 1 1 calc R . .
C44 C 0.5312(3) -0.2470(5) 0.5792(3) 0.095(13) Uani 1 1 d GU . .
H44A H 0.5297 -0.3384 0.5746 0.115 Uiso 1 1 calc R . .
C45 C 0.5613(3) -0.1927(6) 0.6094(3) 0.077(12) Uani 1 1 d GU . .
H45A H 0.5801 -0.2479 0.6250 0.093 Uiso 1 1 calc R . .
C46 C 0.5635(3) -0.0560(6) 0.6163(2) 0.052(7) Uani 1 1 d GU . .
C50 C 0.6795(8) 0.6773(17) 0.6917(5) 0.132(16) Uani 1 1 d U . .
H50A H 0.6594 0.6666 0.6653 0.158 Uiso 1 1 calc R . .
H50B H 0.6865 0.5891 0.7036 0.158 Uiso 1 1 calc R . .
Cl3 Cl 0.6605(3) 0.7555(4) 0.73538(16) 0.221(7) Uani 1 1 d U . .
Cl4 Cl 0.7212(3) 0.7458(6) 0.66619(19) 0.186(6) Uani 1 1 d U . .
C60 C 0.5083(11) 0.702(3) 0.7746(13) 0.137(14) Uani 0.50 1 d PDU A -1
H60A H 0.5116 0.6744 0.8087 0.164 Uiso 0.50 1 calc PR A -1
H60B H 0.4960 0.6312 0.7549 0.164 Uiso 0.50 1 calc PR A -1
Cl5 Cl 0.5529(8) 0.7568(16) 0.7515(5) 0.228(14) Uani 0.50 1 d PDU A -1
Cl6 Cl 0.4821(10) 0.856(2) 0.7673(9) 0.335(15) Uani 0.50 1 d PDU A -1

loop_
_atom_site_aniso_label
_atom_site_aniso_U_11
_atom_site_aniso_U_22
_atom_site_aniso_U_33
_atom_site_aniso_U_23
_atom_site_aniso_U_13
_atom_site_aniso_U_12
Co 0.048(8) 0.0385(5) 0.0366(6) -0.0049(4) 0.0035(12) -0.0050(12)
Cl1 0.031(16) 0.0750(15) 0.0601(14) 0.0038(11) 0.001(3) -0.005(3)
Cl2 0.066(10) 0.0508(11) 0.0602(12) -0.0165(9) 0.010(2) -0.018(2)
N1 0.025(18) 0.043(3) 0.036(3) -0.006(2) 0.001(5) -0.012(6)
C2 0.03(3) 0.040(4) 0.041(4) -0.007(3) 0.000(7) 0.000(8)
C3 0.04(4) 0.046(5) 0.049(4) -0.009(4) 0.008(8) -0.002(8)
C4 0.10(4) 0.036(4) 0.057(5) -0.004(3) 0.012(9) 0.014(8)
C5 0.06(4) 0.041(4) 0.049(4) 0.005(3) 0.015(8) -0.014(8)
C6 0.03(3) 0.035(4) 0.040(4) -0.005(3) 0.002(8) -0.007(8)
C7 0.030(19) 0.047(4) 0.031(3) -0.003(3) 0.017(6) -0.004(7)
N7 0.023(18) 0.038(3) 0.037(3) 0.002(3) 0.001(5) -0.007(6)
S8 0.075(11) 0.0592(13) 0.0412(10) -0.0108(9) 0.021(2) -0.015(2)
C9 0.029(19) 0.037(4) 0.044(4) 0.001(3) 0.009(7) 0.011(7)
N9 0.07(3) 0.046(4) 0.044(3) 0.004(3) 0.010(6) 0.014(6)
S10 0.091(11) 0.0550(12) 0.0438(10) 0.0088(9) 0.011(2) -0.015(2)
C11 0.03(4) 0.032(4) 0.040(4) 0.001(4) 0.027(9) -0.010(10)
C12 0.05(2) 0.071(7) 0.043(5) 0.002(5) 0.018(11) 0.006(12)
C13 0.03(4) 0.051(6) 0.050(5) 0.019(4) -0.005(9) -0.016(11)
C14 0.04(4) 0.038(5) 0.064(5) 0.008(4) 0.021(11) 0.007(11)
C15 0.05(2) 0.047(5) 0.063(5) -0.003(4) 0.022(9) -0.010(9)
C16 0.03(2) 0.039(5) 0.042(4) 0.009(4) 0.020(8) -0.018(10)
C17 0.06(4) 0.084(8) 0.050(5) 0.029(5) 0.022(12) 0.028(15)
C18 0.02(5) 0.113(9) 0.100(8) 0.025(7) 0.041(14) 0.021(15)
C19 0.10(2) 0.144(10) 0.078(6) 0.015(7) -0.001(10) -0.012(13)
C20 0.06(4) 0.071(6) 0.076(7) 0.008(6) 0.004(11) -0.005(12)
C21 0.04(5) 0.080(7) 0.119(9) -0.017(6) 0.010(15) 0.004(12)
C22 0.07(2) 0.115(8) 0.078(6) -0.012(6) 0.013(10) 0.017(12)
C23 0.09(5) 0.041(5) 0.036(5) -0.008(4) 0.004(12) -0.008(11)
C24 0.10(5) 0.057(6) 0.048(6) -0.009(5) 0.014(12) -0.017(12)
C25 0.04(4) 0.097(8) 0.061(6) -0.008(6) -0.001(11) -0.050(13)
C26 0.12(4) 0.070(6) 0.049(6) -0.002(5) -0.003(11) -0.016(11)
C27 0.08(2) 0.071(5) 0.039(5) 0.000(4) 0.015(9) 0.002(10)
C28 0.11(5) 0.050(5) 0.033(5) 0.011(4) -0.010(11) 0.008(11)
C29 0.06(5) 0.093(9) 0.080(7) -0.019(6) -0.037(13) 0.018(15)
C30 0.16(2) 0.141(12) 0.196(14) -0.029(11) 0.029(15) -0.008(15)
C31 0.16(5) 0.123(12) 0.180(14) -0.004(10) 0.039(19) 0.057(18)
C32 0.18(5) 0.054(6) 0.048(6) 0.006(4) 0.035(11) 0.008(12)
C33 0.08(2) 0.121(9) 0.086(7) 0.010(7) 0.021(11) 0.008(13)
C34 0.11(2) 0.105(8) 0.113(8) 0.004(7) 0.000(12) 0.027(12)
C35 0.07(4) 0.080(7) 0.052(6) -0.016(5) -0.013(11) 0.005(13)
C36 0.04(5) 0.110(9) 0.098(8) -0.008(8) -0.022(14) -0.025(15)
C37 0.12(4) 0.066(6) 0.068(7) -0.002(5) -0.009(13) -0.019(13)
C38 0.08(4) 0.065(6) 0.048(5) -0.006(5) 0.006(11) -0.024(12)
C39 0.07(4) 0.055(5) 0.044(4) -0.006(4) 0.014(8) 0.000(9)
C40 0.03(2) 0.056(5) 0.038(4) -0.001(4) 0.014(9) -0.008(9)
C41 0.07(4) 0.084(7) 0.065(6) 0.002(6) 0.005(11) -0.023(12)
C42 0.09(2) 0.109(8) 0.069(6) -0.002(6) 0.006(10) -0.012(11)
C43 0.05(4) 0.115(10) 0.069(6) -0.012(6) 0.015(11) -0.027(14)
C44 0.13(4) 0.080(7) 0.076(7) -0.004(6) 0.005(12) -0.031(13)
C45 0.11(4) 0.061(6) 0.068(6) 0.003(4) 0.026(11) -0.031(10)
C46 0.05(2) 0.056(5) 0.048(4) 0.006(4) 0.008(8) -0.023(8)
C50 0.12(5) 0.179(15) 0.099(9) -0.014(9) 0.043(16) -0.11(2)
Cl3 0.40(2) 0.135(3) 0.128(3) -0.025(2) 0.017(6) 0.063(6)
Cl4 0.23(2) 0.179(4) 0.147(4) -0.028(3) 0.029(6) -0.094(7)
C60 0.133(18) 0.149(16) 0.128(15) 0.019(9) 0.014(10) -0.007(10)
Cl5 0.24(4) 0.242(13) 0.201(11) -0.132(11) 0.026(16) 0.00(2)
Cl6 0.330(18) 0.358(16) 0.318(17) -0.028(9) 0.028(10) -0.006(10)

loop_
_atom_type_symbol
_atom_type_description
_atom_type_scat_dispersion_real
_atom_type_scat_dispersion_imag
_atom_type_scat_source
C C 0.0033 0.0016 'International Tables Vol C Tables 4.2.6.8 and 6.1.1.4'
H H 0.0000 0.0000 'International Tables Vol C Tables 4.2.6.8 and 6.1.1.4'
N N 0.0061 0.0033 'International Tables Vol C Tables 4.2.6.8 and 6.1.1.4'
S S 0.1246 0.1234 'International Tables Vol C Tables 4.2.6.8 and 6.1.1.4'
Cl Cl 0.1484 0.1585 'International Tables Vol C Tables 4.2.6.8 and 6.1.1.4'
Co Co 0.3494 0.9721 'International Tables Vol C Tables 4.2.6.8 and 6.1.1.4'

loop_
_geom_angle_atom_site_label_1
_geom_angle_atom_site_label_2
_geom_angle_atom_site_label_3
_geom_angle
N1 Co N7 74.3(2)
N1 Co Cl2 154.8(4)
N7 Co Cl2 99.0(2)
N1 Co Cl1 92.6(3)
N7 Co Cl1 104.3(4)
Cl2 Co Cl1 112.56(19)
N1 Co N9 73.19(19)
N7 Co N9 139.0(4)
Cl2 Co N9 99.9(2)
Cl1 Co N9 101.5(4)
C2 N1 C6 120.0
C2 N1 Co 120.1(2)
C6 N1 Co 119.7(2)
C3 C2 N1 120.0
C3 C2 C7 129.3(4)
N1 C2 C7 110.6(4)
C2 C3 C4 120.0
C5 C4 C3 120.0
C4 C5 C6 120.0
C5 C6 N1 120.0
C5 C6 C9 126.8(4)
N1 C6 C9 112.3(4)
N7 C7 C2 118.2(6)
N7 C7 S8 118.8(6)
C2 C7 S8 122.2(5)
C7 N7 C11 120.9(6)
C7 N7 Co 114.8(6)
C11 N7 Co 124.1(4)
C40 S8 C7 104.5(5)
N9 C9 C6 117.6(8)
N9 C9 S10 125.5(6)
C6 C9 S10 116.9(6)
C9 N9 C23 119.8(7)
C9 N9 Co 108.9(5)
C23 N9 Co 127.9(4)
C9 S10 C46 98.5(5)
C12 C11 C16 120.0
C12 C11 N7 120.1(9)
C16 C11 N7 119.8(9)
C13 C12 C11 120.0
C13 C12 C17 117.1(8)
C11 C12 C17 122.9(8)
C12 C13 C14 120.0
C15 C14 C13 120.0
C14 C15 C16 120.0
C15 C16 C11 120.0
C15 C16 C20 118.4(9)
C11 C16 C20 121.5(9)
C12 C17 C18 114.6(14)
C12 C17 C19 111.6(16)
C18 C17 C19 110.8(18)
C21 C20 C22 111.8(18)
C21 C20 C16 112.1(9)
C22 C20 C16 111.8(10)
C24 C23 C28 120.0
C24 C23 N9 116.7(9)
C28 C23 N9 123.2(9)
C25 C24 C23 120.0
C25 C24 C29 117.6(9)
C23 C24 C29 122.3(9)
C24 C25 C26 120.0
C25 C26 C27 120.0
C28 C27 C26 120.0
C27 C28 C23 120.0
C27 C28 C32 118.0(8)
C23 C28 C32 121.8(8)
C30 C29 C24 113.9(13)
C30 C29 C31 111(2)
C24 C29 C31 112.8(15)
C28 C32 C34 114.1(15)
C28 C32 C33 113.9(10)
C34 C32 C33 108.1(18)
C36 C35 C40 120.0
C35 C36 C37 120.0
C36 C37 C38 120.0
C39 C38 C37 120.0
C38 C39 C40 120.0
C39 C40 C35 120.0
C39 C40 S8 116.8(5)
C35 C40 S8 123.1(5)
C42 C41 C46 120.0
C41 C42 C43 120.0
C42 C43 C44 120.0
C45 C44 C43 120.0
C46 C45 C44 120.0
C45 C46 C41 120.0
C45 C46 S10 119.2(5)
C41 C46 S10 120.8(5)
Cl3 C50 Cl4 118.8(11)
Cl5 C60 Cl6 97.3(19)

loop_
_geom_bond_atom_site_label_1
_geom_bond_atom_site_label_2
_geom_bond_distance
Co N1 2.048(3)
Co N7 2.178(8)
Co Cl2 2.237(3)
Co Cl1 2.271(7)
Co N9 2.330(6)
N1 C2 1.3900
N1 C6 1.3900
C2 C3 1.3900
C2 C7 1.440(8)
C3 C4 1.3900
C4 C5 1.3900
C5 C6 1.3900
C6 C9 1.467(8)
C7 N7 1.284(9)
C7 S8 1.785(8)
N7 C11 1.442(9)
S8 C40 1.781(8)
C9 N9 1.269(11)
C9 S10 1.768(10)
N9 C23 1.430(7)
S10 C46 1.784(9)
C11 C12 1.3900
C11 C16 1.3900
C12 C13 1.3900
C12 C17 1.49(3)
C13 C14 1.3900
C14 C15 1.3900
C15 C16 1.3900
C16 C20 1.528(18)
C17 C18 1.52(2)
C17 C19 1.565(17)
C20 C21 1.47(2)
C20 C22 1.517(17)
C23 C24 1.3900
C23 C28 1.3900
C24 C25 1.3900
C24 C29 1.52(3)
C25 C26 1.3900
C26 C27 1.3900
C27 C28 1.3900
C28 C32 1.48(3)
C29 C30 1.50(3)
C29 C31 1.55(2)
C32 C34 1.519(17)
C32 C33 1.57(3)
C35 C36 1.3900
C35 C40 1.3900
C36 C37 1.3900
C37 C38 1.3900
C38 C39 1.3900
C39 C40 1.3900
C41 C42 1.3900
C41 C46 1.3900
C42 C43 1.3900
C43 C44 1.3900
C44 C45 1.3900
C45 C46 1.3900
C50 Cl3 1.603(18)
C50 Cl4 1.77(2)
C60 Cl5 1.78(3)
C60 Cl6 1.79(2)
